data_7128793
loop_
_publ_author_name
'Hoser, Anna A.'
'Sztylko, Marcin'
'Trzybi\'nski, Damian'
'Madsen, Anders \/O'

_publ_section_title
;
 Theoretically derived thermodynamic properties can be improved by the
 refinement of low-frequency modes against X-ray diffraction data.
;
_journal_issue 74
_journal_name_full 'Chemical communications (Cambridge, England)'
_journal_page_first 9370
_journal_page_last 9373
_journal_paper_doi 10.1039/d1cc02608a
_journal_volume 57
_journal_year 2021
_chemical_formula_moiety 'C2 H5 N O2'
_chemical_formula_sum 'C2 H5 N O2'
_chemical_formula_weight 75.07
_space_group_crystal_system monoclinic
_space_group_IT_number 4
_space_group_name_Hall 'P 2yb'
_space_group_name_H-M_alt 'P 1 21 1'
_atom_sites_solution_hydrogens mixed
_atom_sites_solution_primary dual
_audit_creation_date 2021-04-03
_audit_creation_method
;
Olex2 1.2
(compiled 2018.05.29 svn.r3508 for OlexSys, GUI svn.r5506)
;
_audit_update_record
;
2021-05-13 deposited with the CCDC.	2021-08-11 downloaded from the CCDC.
;
_cell_angle_alpha 90
_cell_angle_beta 113.422(4)
_cell_angle_gamma 90
_cell_formula_units_Z 2
_cell_length_a 5.0757(2)
_cell_length_b 6.1737(2)
_cell_length_c 5.3882(2)
_cell_measurement_reflns_used 7569
_cell_measurement_temperature 100(2)
_cell_measurement_theta_max 30.4690
_cell_measurement_theta_min 4.1100
_cell_volume 154.931(11)
_computing_cell_refinement 'CrysAlisPro 1.171.40.67a (Rigaku OD, 2019)'
_computing_data_collection 'CrysAlisPro 1.171.40.67a (Rigaku OD, 2019)'
_computing_data_reduction 'CrysAlisPro 1.171.40.67a (Rigaku OD, 2019)'
_computing_molecular_graphics 'Olex2 (Dolomanov et al., 2009)'
_computing_publication_material 'Olex2 (Dolomanov et al., 2009)'
_computing_structure_refinement 'ShelXL (Sheldrick, 2015)'
_computing_structure_solution 'ShelXT (Sheldrick, 2015)'
_diffrn_ambient_environment N~2~
_diffrn_ambient_temperature 100(2)
_diffrn_detector 'CCD plate'
_diffrn_detector_area_resol_mean 16.0026
_diffrn_detector_type Eos
_diffrn_measured_fraction_theta_full 0.997
_diffrn_measured_fraction_theta_max 0.998
_diffrn_measurement_details
;
List of Runs (angles in degrees, time in seconds):

  # Type    Start    End  Width  t~exp~   \w     \q     \k     \f   Frames
#--------------------------------------------------------------------------
  1  \w     -4.00 102.00   1.00   16.50    --   29.20  77.00 -30.00  106
  2  \w     21.00 109.00   1.00   16.50    --   29.20-160.00 150.00   88
  3  \w     -4.00 102.00   1.00   16.50    --   29.20  77.00-120.00  106
  4  \w     -4.00 102.00   1.00   16.50    --   29.20  77.00  60.00  106
  5  \w     21.00 109.00   1.00   16.50    --   29.20-160.00 -30.00   88
  6  \w     -4.00 102.00   1.00   16.50    --   29.20  77.00 150.00  106
  7  \w   -104.00 -49.00   1.00   16.50    --  -29.36-160.00  30.00   55
  8  \w   -104.00 -49.00   1.00   16.50    --  -29.36-160.00-150.00   55
  9  \w   -104.00  46.00   1.00   16.50    --  -29.36   0.00-120.00  150
 10  \w   -104.00  46.00   1.00   16.50    --  -29.36   0.00  60.00  150
 11  \w     49.00 103.00   1.00   16.50    --   29.20 160.00 120.00   54
 12  \w     -1.00 102.00   1.00   16.50    --   29.20  39.00-153.00  103
 13  \w    -46.00 104.00   1.00   16.50    --   29.20   0.00-180.00  150
 14  \w    -46.00 104.00   1.00   16.50    --   29.20   0.00-150.00  150
 15  \w    -46.00 104.00   1.00   16.50    --   29.20   0.00-120.00  150
 16  \w    -46.00 104.00   1.00   16.50    --   29.20   0.00 -90.00  150
 17  \w    -46.00 104.00   1.00   16.50    --   29.20   0.00 -60.00  150
 18  \w     49.00 103.00   1.00   16.50    --   29.20 160.00 -60.00   54
 19  \w    -46.00 104.00   1.00   16.50    --   29.20   0.00   0.00  150
 20  \w    -46.00 104.00   1.00   16.50    --   29.20   0.00  30.00  150
 21  \w    -46.00 104.00   1.00   16.50    --   29.20   0.00  60.00  150
 22  \w    -46.00  15.00   1.00   16.50    --   29.20   0.00  90.00   61
 23  \w    -46.00 104.00   1.00   16.50    --   29.20   0.00 -30.00  150
;
_diffrn_measurement_device 'four-circle diffractometer'
_diffrn_measurement_device_type 'SuperNova, Single source at offset/far, Eos'
_diffrn_measurement_method '\w scans'
_diffrn_orient_matrix_type 'CrysAlisPro convention (1999,Acta A55,543-557)'
_diffrn_orient_matrix_UB_11 -0.0174620000
_diffrn_orient_matrix_UB_12 0.0365213000
_diffrn_orient_matrix_UB_13 0.1173579000
_diffrn_orient_matrix_UB_21 0.1358886000
_diffrn_orient_matrix_UB_22 -0.0440451000
_diffrn_orient_matrix_UB_23 0.0822356000
_diffrn_orient_matrix_UB_31 0.0665108000
_diffrn_orient_matrix_UB_32 0.0996248000
_diffrn_orient_matrix_UB_33 -0.0066449000
_diffrn_radiation_monochromator mirror
_diffrn_radiation_probe x-ray
_diffrn_radiation_type MoK\a
_diffrn_radiation_wavelength 0.71073
_diffrn_reflns_av_R_equivalents 0.0314
_diffrn_reflns_av_unetI/netI 0.0131
_diffrn_reflns_Laue_measured_fraction_full 0.997
_diffrn_reflns_Laue_measured_fraction_max 0.998
_diffrn_reflns_limit_h_max 7
_diffrn_reflns_limit_h_min -7
_diffrn_reflns_limit_k_max 8
_diffrn_reflns_limit_k_min -8
_diffrn_reflns_limit_l_max 7
_diffrn_reflns_limit_l_min -7
_diffrn_reflns_number 9425
_diffrn_reflns_point_group_measured_fraction_full 0.998
_diffrn_reflns_point_group_measured_fraction_max 0.999
_diffrn_reflns_theta_full 25.242
_diffrn_reflns_theta_max 30.489
_diffrn_reflns_theta_min 4.122
_diffrn_source 'micro-focus sealed X-ray tube'
_diffrn_source_type 'SuperNova (Mo) X-ray Source'
_exptl_absorpt_coefficient_mu 0.143
_exptl_absorpt_correction_T_max 1.00000
_exptl_absorpt_correction_T_min 0.37619
_exptl_absorpt_correction_type multi-scan
_exptl_absorpt_process_details
;
CrysAlisPro 1.171.40.67a (Rigaku Oxford Diffraction, 2019)
Empirical absorption correction using spherical harmonics,
 implemented in SCALE3 ABSPACK scaling algorithm.
;
_exptl_crystal_colour colourless
_exptl_crystal_colour_primary colourless
_exptl_crystal_density_diffrn 1.609
_exptl_crystal_description needle
_exptl_crystal_F_000 80
_exptl_crystal_size_max 0.69
_exptl_crystal_size_mid 0.10
_exptl_crystal_size_min 0.06
_refine_diff_density_max 0.409
_refine_diff_density_min -0.194
_refine_diff_density_rms 0.043
_refine_ls_abs_structure_details
;
 Flack x determined using 423 quotients [(I+)-(I-)]/[(I+)+(I-)]
 (Parsons, Flack and Wagner, Acta Cryst. B69 (2013) 249-259).
;
_refine_ls_abs_structure_Flack 0.3(4)
_refine_ls_extinction_method none
_refine_ls_goodness_of_fit_ref 1.100
_refine_ls_hydrogen_treatment mixed
_refine_ls_matrix_type full
_refine_ls_number_parameters 55
_refine_ls_number_reflns 942
_refine_ls_number_restraints 4
_refine_ls_restrained_S_all 1.098
_refine_ls_R_factor_all 0.0233
_refine_ls_R_factor_gt 0.0229
_refine_ls_shift/su_max 0.000
_refine_ls_shift/su_mean 0.000
_refine_ls_structure_factor_coef Fsqd
_refine_ls_weighting_details 'w=1/[\s^2^(Fo^2^)+(0.0321P)^2^+0.0406P] where P=(Fo^2^+2Fc^2^)/3'
_refine_ls_weighting_scheme calc
_refine_ls_wR_factor_gt 0.0638
_refine_ls_wR_factor_ref 0.0642
_reflns_Friedel_coverage 0.843
_reflns_Friedel_fraction_full 1.000
_reflns_Friedel_fraction_max 1.000
_reflns_number_gt 931
_reflns_number_total 942
_reflns_threshold_expression 'I > 2\s(I)'
_cod_data_source_file d1cc02608a2.cif
_cod_data_source_block 2016_09_29_dt_b-gly_d
_cod_depositor_comments 'Adding full bibliography for 7128792--7128793.cif.'
_cod_original_sg_symbol_H-M 'P 21'
_cod_database_code 7128793
_shelx_shelxl_version_number 2016/4
_shelx_space_group_comment
;
The symmetry employed for this shelxl refinement is uniquely defined
by the following loop, which should always be used as a source of
symmetry information in preference to the above space-group names.
They are only intended as comments.
;
_reflns_odcompleteness_completeness 100.00
_reflns_odcompleteness_iscentric 1
_reflns_odcompleteness_theta 30.44
_olex2_refinement_description
;
1. Fixed Uiso
 At 1.2 times of:
  All C(H,H) groups, All N(H,H,H) groups
2. Restrained distances
 N1-H1B
 0.87 with sigma of 0.01
 N1-H1C
 0.87 with sigma of 0.01
 N1-H1A
 0.87 with sigma of 0.01
3.a Secondary CH2 refined with riding coordinates:
 C2(H2A,H2B)
;
_olex2_date_sample_data_collection 2016-09-29
_olex2_submission_special_instructions 'No special instructions were received'
_oxdiff_exptl_absorpt_empirical_details
;
Empirical correction (ABSPACK) includes:
- Absorption correction using spherical harmonics
- Frame scaling
;
_oxdiff_exptl_absorpt_empirical_full_max 1.444
_oxdiff_exptl_absorpt_empirical_full_min 0.351

loop_
_space_group_symop_operation_xyz
'x, y, z'
'-x, y+1/2, -z'

loop_
_atom_site_label
_atom_site_type_symbol
_atom_site_fract_x
_atom_site_fract_y
_atom_site_fract_z
_atom_site_U_iso_or_equiv
_atom_site_adp_type
_atom_site_occupancy
_atom_site_site_symmetry_order
_atom_site_calc_flag
_atom_site_refinement_flags_posn
_atom_site_refinement_flags_adp
_atom_site_refinement_flags_occupancy
_atom_site_disorder_assembly
_atom_site_disorder_group
C1 C 0.6365(2) 0.5374(2) 0.5601(2) 0.0086(2) Uani 1 1 d . . . . .
C2 C 0.6131(2) 0.5500(2) 0.2684(2) 0.0096(2) Uani 1 1 d . . . . .
H2A H 0.432586 0.486161 0.148573 0.012 Uiso 1 1 calc R . . . .
H2B H 0.613217 0.700680 0.217560 0.012 Uiso 1 1 calc R . . . .
N1 N 0.8531(2) 0.4355(2) 0.2350(2) 0.0091(2) Uani 1 1 d D . . . .
H1A H 1.019(3) 0.480(3) 0.349(3) 0.011 Uiso 1 1 d DR . . . .
H1B H 0.859(4) 0.454(3) 0.076(3) 0.011 Uiso 1 1 d DR . . . .
H1C H 0.837(4) 0.298(2) 0.257(4) 0.011 Uiso 1 1 d DR . . . .
O1 O 0.8829(2) 0.50817(18) 0.74215(18) 0.0120(2) Uani 1 1 d . . . . .
O2 O 0.40959(19) 0.56505(17) 0.59711(18) 0.0108(2) Uani 1 1 d . . . . .

loop_
_atom_site_aniso_label
_atom_site_aniso_U_11
_atom_site_aniso_U_22
_atom_site_aniso_U_33
_atom_site_aniso_U_23
_atom_site_aniso_U_13
_atom_site_aniso_U_12
C1 0.0115(5) 0.0075(6) 0.0081(4) -0.0003(4) 0.0052(4) -0.0011(5)
C2 0.0096(5) 0.0125(7) 0.0073(5) 0.0007(4) 0.0040(4) 0.0023(5)
N1 0.0091(4) 0.0114(5) 0.0074(5) -0.0004(4) 0.0038(4) 0.0005(4)
O1 0.0093(4) 0.0191(6) 0.0077(4) -0.0001(3) 0.0035(3) -0.0013(3)
O2 0.0102(4) 0.0130(5) 0.0113(4) -0.0013(4) 0.0064(3) 0.0001(4)

loop_
_atom_type_symbol
_atom_type_description
_atom_type_scat_dispersion_real
_atom_type_scat_dispersion_imag
_atom_type_scat_source
C C 0.0033 0.0016 'International Tables Vol C Tables 4.2.6.8 and 6.1.1.4'
H H 0.0000 0.0000 'International Tables Vol C Tables 4.2.6.8 and 6.1.1.4'
N N 0.0061 0.0033 'International Tables Vol C Tables 4.2.6.8 and 6.1.1.4'
O O 0.0106 0.0060 'International Tables Vol C Tables 4.2.6.8 and 6.1.1.4'

loop_
_geom_angle_atom_site_label_1
_geom_angle_atom_site_label_2
_geom_angle_atom_site_label_3
_geom_angle
_geom_angle_site_symmetry_1
_geom_angle_site_symmetry_3
_geom_angle_publ_flag
O1 C1 C2 117.10(10) . . ?
O2 C1 C2 117.01(10) . . ?
O2 C1 O1 125.83(11) . . ?
C1 C2 H2A 109.3 . . ?
C1 C2 H2B 109.3 . . ?
H2A C2 H2B 108.0 . . ?
N1 C2 C1 111.65(9) . . ?
N1 C2 H2A 109.3 . . ?
N1 C2 H2B 109.3 . . ?
C2 N1 H1A 112.0(13) . . ?
C2 N1 H1B 113.9(14) . . ?
C2 N1 H1C 108.8(13) . . ?
H1A N1 H1B 104.8(19) . . ?
H1A N1 H1C 109.4(19) . . ?
H1B N1 H1C 107.7(19) . . ?

loop_
_geom_bond_atom_site_label_1
_geom_bond_atom_site_label_2
_geom_bond_distance
_geom_bond_site_symmetry_2
_geom_bond_publ_flag
C1 C2 1.5303(16) . ?
C1 O1 1.2582(15) . ?
C1 O2 1.2565(14) . ?
C2 H2A 0.9700 . ?
C2 H2B 0.9700 . ?
C2 N1 1.4801(16) . ?
N1 H1A 0.866(12) . ?
N1 H1B 0.874(12) . ?
N1 H1C 0.866(12) . ?

loop_
_geom_torsion_atom_site_label_1
_geom_torsion_atom_site_label_2
_geom_torsion_atom_site_label_3
_geom_torsion_atom_site_label_4
_geom_torsion
_geom_torsion_site_symmetry_1
_geom_torsion_site_symmetry_2
_geom_torsion_site_symmetry_3
_geom_torsion_site_symmetry_4
_geom_torsion_publ_flag
O1 C1 C2 N1 24.55(16) . . . . ?
O2 C1 C2 N1 -158.00(11) . . . . ?
